data_4069983
loop_
_publ_author_name
'Enk, Barbara'
'Kopacka, Holger'
'Wurst, Klaus'
'M\"uller, Thomas'
'Bildstein, Benno'

_publ_section_title
;
 An Efficient, Modular Route to New 2-Acyl-6-aminopentafulvenes and
 Planar-Chiral [N,O]-Functionalized Pentamethylruthenocenes
;
_journal_issue 18
_journal_name_full Organometallics
_journal_page_first 5575
_journal_paper_doi 10.1021/om900549c
_journal_volume 28
_journal_year 2009
_chemical_formula_sum 'C30 H29 Cl2 N O Ru'
_chemical_formula_weight 591.51
_chemical_name_systematic
; 
 ? 
;
_space_group_IT_number 14
_symmetry_cell_setting monoclinic
_symmetry_space_group_name_Hall '-P 2yn'
_symmetry_space_group_name_H-M 'P 1 21/n 1'
_atom_sites_solution_hydrogens geom
_atom_sites_solution_primary direct
_atom_sites_solution_secondary difmap
_audit_creation_method SHELXL-97
_cell_angle_alpha 90.00
_cell_angle_beta 95.925(1)
_cell_angle_gamma 90.00
_cell_formula_units_Z 4
_cell_length_a 8.6809(2)
_cell_length_b 13.8790(2)
_cell_length_c 22.1330(3)
_cell_measurement_reflns_used 23474
_cell_measurement_temperature 233(2)
_cell_measurement_theta_max 26.0
_cell_measurement_theta_min 1.0
_cell_volume 2652.39(8)
_computing_data_collection COLLECT
_computing_data_reduction 'DENTO and SCALEPACK'
_computing_structure_refinement 'SHELXL-97 (Sheldrick, 1997)'
_computing_structure_solution 'SHELXS-97 (Sheldrick, 1990)'
_diffrn_ambient_temperature 233(2)
_diffrn_measured_fraction_theta_full 0.995
_diffrn_measured_fraction_theta_max 0.995
_diffrn_measurement_device_type 'Nonius KappaCCD'
_diffrn_measurement_method 'phi- and omega-scans'
_diffrn_radiation_monochromator graphite
_diffrn_radiation_source 'fine-focus sealed tube'
_diffrn_radiation_type MoK\a
_diffrn_radiation_wavelength 0.71073
_diffrn_reflns_av_R_equivalents 0.0216
_diffrn_reflns_av_sigmaI/netI 0.0235
_diffrn_reflns_limit_h_max 8
_diffrn_reflns_limit_h_min -10
_diffrn_reflns_limit_k_max 17
_diffrn_reflns_limit_k_min -17
_diffrn_reflns_limit_l_max 26
_diffrn_reflns_limit_l_min -27
_diffrn_reflns_number 15134
_diffrn_reflns_theta_full 26.39
_diffrn_reflns_theta_max 26.39
_diffrn_reflns_theta_min 1.73
_diffrn_standards_number 0
_exptl_absorpt_coefficient_mu 0.816
_exptl_absorpt_correction_type none
_exptl_crystal_colour yellow
_exptl_crystal_density_diffrn 1.481
_exptl_crystal_density_method 'not measured'
_exptl_crystal_description prism
_exptl_crystal_F_000 1208
_exptl_crystal_size_max 0.3
_exptl_crystal_size_mid 0.2
_exptl_crystal_size_min 0.2
_refine_diff_density_max 0.300
_refine_diff_density_min -0.334
_refine_diff_density_rms 0.047
_refine_ls_extinction_coef 0.0024(3)
_refine_ls_extinction_expression Fc^*^=kFc[1+0.001xFc^2^\l^3^/sin(2\q)]^-1/4^
_refine_ls_extinction_method SHELXL
_refine_ls_goodness_of_fit_ref 1.026
_refine_ls_hydrogen_treatment constr
_refine_ls_matrix_type full
_refine_ls_number_parameters 323
_refine_ls_number_reflns 5415
_refine_ls_number_restraints 0
_refine_ls_restrained_S_all 1.026
_refine_ls_R_factor_all 0.0234
_refine_ls_R_factor_gt 0.0212
_refine_ls_shift/su_max 0.005
_refine_ls_shift/su_mean 0.000
_refine_ls_structure_factor_coef Fsqd
_refine_ls_weighting_details 'calc w=1/[\s^2^(Fo^2^)+(0.0198P)^2^+1.6827P] where P=(Fo^2^+2Fc^2^)/3'
_refine_ls_weighting_scheme calc
_refine_ls_wR_factor_gt 0.0532
_refine_ls_wR_factor_ref 0.0542
_reflns_number_gt 5069
_reflns_number_total 5415
_reflns_threshold_expression >2sigma(I)
_cod_data_source_file om900549c_si_001.cif
_cod_data_source_block 15
_cod_original_sg_symbol_H-M P21/n
_cod_database_code 4069983

loop_
_symmetry_equiv_pos_as_xyz
'x, y, z'
'-x+1/2, y+1/2, -z+1/2'
'-x, -y, -z'
'x-1/2, -y-1/2, z-1/2'

loop_
_atom_site_label
_atom_site_type_symbol
_atom_site_fract_x
_atom_site_fract_y
_atom_site_fract_z
_atom_site_U_iso_or_equiv
_atom_site_adp_type
_atom_site_occupancy
_atom_site_symmetry_multiplicity
_atom_site_calc_flag
_atom_site_refinement_flags
Ru1 Ru 0.805081(13) 0.401982(8) 0.718559(5) 0.01962(6) Uani 1 1 d .
Cl1 Cl 1.10382(6) 0.00694(3) 0.58185(2) 0.04424(12) Uani 1 1 d .
Cl2 Cl 1.29786(7) 0.37644(4) 0.59970(3) 0.05393(14) Uani 1 1 d .
N1 N 1.11029(16) 0.20552(10) 0.63393(6) 0.0261(3) Uani 1 1 d .
O1 O 1.06951(19) 0.26621(13) 0.83576(6) 0.0574(4) Uani 1 1 d .
C1 C 0.7305(2) 0.54284(11) 0.68094(8) 0.0279(3) Uani 1 1 d .
C2 C 0.65937(19) 0.52366(11) 0.73514(8) 0.0288(4) Uani 1 1 d .
C3 C 0.7791(2) 0.51480(11) 0.78413(7) 0.0293(4) Uani 1 1 d .
C4 C 0.9237(2) 0.52868(11) 0.76055(8) 0.0286(4) Uani 1 1 d .
C5 C 0.8941(2) 0.54624(11) 0.69700(8) 0.0282(3) Uani 1 1 d .
C6 C 0.72171(19) 0.27542(11) 0.66454(7) 0.0266(3) Uani 1 1 d .
H6 H 0.6646 0.2799 0.6262 0.032 Uiso 1 1 calc .
C7 C 0.6582(2) 0.27315(12) 0.72088(8) 0.0305(4) Uani 1 1 d .
H7 H 0.5522 0.2748 0.7262 0.037 Uiso 1 1 calc .
C8 C 0.7806(2) 0.26795(12) 0.76754(8) 0.0291(4) Uani 1 1 d .
H8 H 0.7696 0.2654 0.8093 0.035 Uiso 1 1 calc .
C9 C 0.92484(19) 0.26711(11) 0.74129(7) 0.0235(3) Uani 1 1 d .
C10 C 0.88765(18) 0.26978(10) 0.67542(7) 0.0220(3) Uani 1 1 d .
C11 C 0.98254(19) 0.25221(11) 0.62492(7) 0.0229(3) Uani 1 1 d .
C12 C 0.91078(19) 0.28315(12) 0.56342(7) 0.0255(3) Uani 1 1 d .
C13 C 0.8713(2) 0.21548(13) 0.51811(8) 0.0323(4) Uani 1 1 d .
H13 H 0.8944 0.1500 0.5252 0.039 Uiso 1 1 calc .
C14 C 0.7982(2) 0.24439(15) 0.46259(8) 0.0385(4) Uani 1 1 d .
H14 H 0.7712 0.1983 0.4322 0.046 Uiso 1 1 calc .
C15 C 0.7646(2) 0.33988(16) 0.45147(8) 0.0393(4) Uani 1 1 d .
H15 H 0.7146 0.3590 0.4137 0.047 Uiso 1 1 calc .
C16 C 0.8043(3) 0.40714(14) 0.49575(9) 0.0496(6) Uani 1 1 d .
H16 H 0.7826 0.4726 0.4881 0.059 Uiso 1 1 calc .
C17 C 0.8764(3) 0.37885(14) 0.55194(8) 0.0432(5) Uani 1 1 d .
H17 H 0.9019 0.4252 0.5823 0.052 Uiso 1 1 calc .
C18 C 1.20323(19) 0.19126(13) 0.58588(7) 0.0284(3) Uani 1 1 d .
C19 C 1.2168(2) 0.10076(13) 0.55940(8) 0.0346(4) Uani 1 1 d .
C20 C 1.3145(3) 0.08355(18) 0.51497(10) 0.0527(6) Uani 1 1 d .
H20 H 1.3186 0.0221 0.4974 0.063 Uiso 1 1 calc .
C21 C 1.4052(3) 0.1569(2) 0.49683(11) 0.0638(7) Uani 1 1 d .
H21 H 1.4717 0.1457 0.4666 0.077 Uiso 1 1 calc .
C22 C 1.3992(3) 0.24682(19) 0.52271(10) 0.0528(6) Uani 1 1 d .
H22 H 1.4622 0.2969 0.5106 0.063 Uiso 1 1 calc .
C23 C 1.2997(2) 0.26306(14) 0.56670(8) 0.0365(4) Uani 1 1 d .
C24 C 1.0718(2) 0.27567(12) 0.78107(8) 0.0316(4) Uani 1 1 d .
C25 C 1.2200(2) 0.29841(16) 0.75590(9) 0.0422(5) Uani 1 1 d .
H25A H 1.2613 0.2403 0.7393 0.063 Uiso 1 1 calc R
H25B H 1.2938 0.3234 0.7880 0.063 Uiso 1 1 calc R
H25C H 1.2016 0.3463 0.7241 0.063 Uiso 1 1 calc R
C01 C 0.6463(3) 0.56576(14) 0.62008(9) 0.0462(5) Uani 1 1 d .
H01A H 0.6028 0.6301 0.6209 0.069 Uiso 1 1 calc R
H01B H 0.5636 0.5194 0.6107 0.069 Uiso 1 1 calc R
H01C H 0.7179 0.5626 0.5893 0.069 Uiso 1 1 calc R
C02 C 0.4885(2) 0.52005(15) 0.74105(11) 0.0475(5) Uani 1 1 d .
H02A H 0.4329 0.5055 0.7018 0.071 Uiso 1 1 calc R
H02B H 0.4547 0.5819 0.7552 0.071 Uiso 1 1 calc R
H02C H 0.4678 0.4704 0.7699 0.071 Uiso 1 1 calc R
C03 C 0.7586(3) 0.50015(16) 0.85005(9) 0.0532(6) Uani 1 1 d .
H03A H 0.7484 0.5622 0.8694 0.080 Uiso 1 1 calc R
H03B H 0.8481 0.4666 0.8698 0.080 Uiso 1 1 calc R
H03C H 0.6662 0.4622 0.8536 0.080 Uiso 1 1 calc R
C04 C 1.0778(2) 0.53283(16) 0.79751(11) 0.0502(5) Uani 1 1 d .
H04A H 1.0829 0.4833 0.8286 0.075 Uiso 1 1 calc R
H04B H 1.0912 0.5956 0.8166 0.075 Uiso 1 1 calc R
H04C H 1.1592 0.5223 0.7713 0.075 Uiso 1 1 calc R
C05 C 1.0142(3) 0.57721(15) 0.65674(10) 0.0484(5) Uani 1 1 d .
H05A H 1.1053 0.5368 0.6644 0.073 Uiso 1 1 calc R
H05B H 1.0423 0.6439 0.6652 0.073 Uiso 1 1 calc R
H05C H 0.9726 0.5710 0.6145 0.073 Uiso 1 1 calc R

loop_
_atom_site_aniso_label
_atom_site_aniso_U_11
_atom_site_aniso_U_22
_atom_site_aniso_U_33
_atom_site_aniso_U_23
_atom_site_aniso_U_13
_atom_site_aniso_U_12
Ru1 0.02023(8) 0.01634(8) 0.02239(8) -0.00064(4) 0.00270(5) 0.00023(4)
Cl1 0.0523(3) 0.0331(2) 0.0481(3) -0.0082(2) 0.0089(2) 0.0016(2)
Cl2 0.0684(4) 0.0369(3) 0.0574(3) 0.0033(2) 0.0112(3) -0.0112(3)
N1 0.0293(7) 0.0253(7) 0.0234(6) -0.0008(5) 0.0021(5) 0.0053(6)
O1 0.0633(10) 0.0778(11) 0.0279(7) 0.0167(7) -0.0113(7) -0.0128(9)
C1 0.0350(9) 0.0147(7) 0.0332(8) -0.0004(6) -0.0003(7) 0.0025(6)
C2 0.0265(8) 0.0169(8) 0.0439(9) -0.0053(7) 0.0074(7) 0.0026(6)
C3 0.0396(10) 0.0195(8) 0.0299(8) -0.0061(6) 0.0081(7) 0.0004(7)
C4 0.0296(9) 0.0197(8) 0.0357(9) -0.0073(7) -0.0009(7) -0.0011(6)
C5 0.0328(9) 0.0167(7) 0.0360(9) -0.0027(6) 0.0083(7) -0.0038(6)
C6 0.0263(8) 0.0199(8) 0.0323(8) -0.0046(6) -0.0024(6) -0.0017(6)
C7 0.0270(8) 0.0207(8) 0.0448(10) -0.0018(7) 0.0095(7) -0.0047(6)
C8 0.0382(10) 0.0200(8) 0.0306(8) 0.0038(6) 0.0110(7) -0.0029(7)
C9 0.0295(8) 0.0164(7) 0.0244(7) 0.0029(6) 0.0019(6) 0.0016(6)
C10 0.0256(8) 0.0147(7) 0.0252(7) -0.0009(6) 0.0002(6) 0.0020(6)
C11 0.0276(8) 0.0174(7) 0.0231(7) -0.0022(6) 0.0003(6) -0.0001(6)
C12 0.0270(8) 0.0281(8) 0.0212(7) -0.0002(6) 0.0005(6) 0.0032(7)
C13 0.0344(9) 0.0307(9) 0.0302(8) -0.0045(7) -0.0038(7) 0.0046(7)
C14 0.0374(10) 0.0498(11) 0.0269(9) -0.0075(8) -0.0042(7) 0.0012(9)
C15 0.0394(10) 0.0554(12) 0.0222(8) 0.0099(8) -0.0015(7) 0.0055(9)
C16 0.0755(16) 0.0366(11) 0.0345(10) 0.0120(8) -0.0043(10) 0.0125(10)
C17 0.0701(14) 0.0280(9) 0.0294(9) 0.0000(7) -0.0058(9) 0.0068(9)
C18 0.0258(8) 0.0352(9) 0.0237(8) 0.0006(7) 0.0002(6) 0.0075(7)
C19 0.0313(9) 0.0391(10) 0.0333(9) -0.0052(7) 0.0031(7) 0.0064(7)
C20 0.0467(12) 0.0646(15) 0.0490(12) -0.0195(11) 0.0163(10) 0.0079(11)
C21 0.0475(13) 0.095(2) 0.0532(13) -0.0173(13) 0.0255(11) -0.0027(13)
C22 0.0397(11) 0.0749(16) 0.0456(12) 0.0039(11) 0.0130(9) -0.0103(11)
C23 0.0332(10) 0.0433(11) 0.0328(9) 0.0029(8) 0.0015(7) 0.0009(8)
C24 0.0380(10) 0.0255(8) 0.0290(8) 0.0041(7) -0.0069(7) 0.0025(7)
C25 0.0309(10) 0.0523(12) 0.0412(10) -0.0065(9) -0.0068(8) 0.0009(9)
C01 0.0631(14) 0.0314(10) 0.0407(10) 0.0017(8) -0.0113(10) 0.0103(9)
C02 0.0292(10) 0.0332(10) 0.0815(15) -0.0108(10) 0.0122(10) 0.0013(8)
C03 0.0825(17) 0.0456(12) 0.0341(10) -0.0057(9) 0.0193(11) 0.0037(11)
C04 0.0393(11) 0.0437(12) 0.0631(13) -0.0146(10) -0.0160(10) -0.0019(9)
C05 0.0557(13) 0.0367(11) 0.0571(13) -0.0063(9) 0.0262(11) -0.0174(10)

loop_
_atom_type_symbol
_atom_type_description
_atom_type_scat_dispersion_real
_atom_type_scat_dispersion_imag
_atom_type_scat_source
C C 0.0033 0.0016 'International Tables Vol C Tables 4.2.6.8 and 6.1.1.4'
H H 0.0000 0.0000 'International Tables Vol C Tables 4.2.6.8 and 6.1.1.4'
N N 0.0061 0.0033 'International Tables Vol C Tables 4.2.6.8 and 6.1.1.4'
O O 0.0106 0.0060 'International Tables Vol C Tables 4.2.6.8 and 6.1.1.4'
Ru Ru -1.2594 0.8363 'International Tables Vol C Tables 4.2.6.8 and 6.1.1.4'
Cl Cl 0.1484 0.1585 'International Tables Vol C Tables 4.2.6.8 and 6.1.1.4'

loop_
_geom_angle_atom_site_label_1
_geom_angle_atom_site_label_2
_geom_angle_atom_site_label_3
_geom_angle
C3 Ru1 C2 38.55(7)
C3 Ru1 C8 105.22(6)
C2 Ru1 C8 119.61(6)
C3 Ru1 C9 123.26(6)
C2 Ru1 C9 155.00(6)
C8 Ru1 C9 38.50(6)
C3 Ru1 C4 38.05(6)
C2 Ru1 C4 63.88(6)
C8 Ru1 C4 122.68(6)
C9 Ru1 C4 113.55(6)
C3 Ru1 C1 64.08(6)
C2 Ru1 C1 38.27(6)
C8 Ru1 C1 155.55(7)
C9 Ru1 C1 165.72(6)
C4 Ru1 C1 63.54(6)
C3 Ru1 C7 118.18(7)
C2 Ru1 C7 106.27(6)
C8 Ru1 C7 37.46(7)
C9 Ru1 C7 63.85(6)
C4 Ru1 C7 152.73(7)
C1 Ru1 C7 125.70(7)
C3 Ru1 C6 152.85(7)
C2 Ru1 C6 123.29(6)
C8 Ru1 C6 62.95(6)
C9 Ru1 C6 64.03(6)
C4 Ru1 C6 168.90(6)
C1 Ru1 C6 115.86(6)
C7 Ru1 C6 37.48(6)
C3 Ru1 C5 63.45(6)
C2 Ru1 C5 63.53(6)
C8 Ru1 C5 159.16(7)
C9 Ru1 C5 131.19(6)
C4 Ru1 C5 37.68(6)
C1 Ru1 C5 37.80(6)
C7 Ru1 C5 162.83(7)
C6 Ru1 C5 134.86(6)
C3 Ru1 C10 161.31(6)
C2 Ru1 C10 159.69(6)
C8 Ru1 C10 63.91(6)
C9 Ru1 C10 38.80(5)
C4 Ru1 C10 133.30(6)
C1 Ru1 C10 131.91(6)
C7 Ru1 C10 63.39(6)
C6 Ru1 C10 37.92(6)
C5 Ru1 C10 121.24(6)
C11 N1 C18 120.36(13)
C5 C1 C2 107.56(14)
C5 C1 C01 126.62(17)
C2 C1 C01 125.51(17)
C5 C1 Ru1 71.85(9)
C2 C1 Ru1 69.64(9)
C01 C1 Ru1 128.83(12)
C3 C2 C1 108.04(15)
C3 C2 C02 125.35(17)
C1 C2 C02 126.49(17)
C3 C2 Ru1 70.68(9)
C1 C2 Ru1 72.09(9)
C02 C2 Ru1 126.02(12)
C4 C3 C2 108.10(14)
C4 C3 C03 124.95(18)
C2 C3 C03 126.83(18)
C4 C3 Ru1 72.22(9)
C2 C3 Ru1 70.78(9)
C03 C3 Ru1 125.80(13)
C3 C4 C5 108.07(15)
C3 C4 C04 125.33(17)
C5 C4 C04 126.38(17)
C3 C4 Ru1 69.73(9)
C5 C4 Ru1 71.95(9)
C04 C4 Ru1 128.05(13)
C4 C5 C1 108.24(15)
C4 C5 C05 124.71(17)
C1 C5 C05 126.49(17)
C4 C5 Ru1 70.37(9)
C1 C5 Ru1 70.36(9)
C05 C5 Ru1 131.68(13)
C7 C6 C10 109.01(14)
C7 C6 Ru1 71.07(9)
C10 C6 Ru1 71.66(9)
C8 C7 C6 108.39(15)
C8 C7 Ru1 70.30(9)
C6 C7 Ru1 71.45(9)
C7 C8 C9 109.16(14)
C7 C8 Ru1 72.24(9)
C9 C8 Ru1 70.77(9)
C8 C9 C10 106.97(14)
C8 C9 C24 119.62(14)
C10 C9 C24 132.89(15)
C8 C9 Ru1 70.74(9)
C10 C9 Ru1 72.31(8)
C24 C9 Ru1 115.54(11)
C6 C10 C9 106.43(14)
C6 C10 C11 120.67(14)
C9 C10 C11 131.96(14)
C6 C10 Ru1 70.42(9)
C9 C10 Ru1 68.89(8)
C11 C10 Ru1 133.82(11)
N1 C11 C10 120.48(14)
N1 C11 C12 123.87(14)
C10 C11 C12 115.34(13)
C17 C12 C13 119.02(15)
C17 C12 C11 120.31(15)
C13 C12 C11 120.61(15)
C14 C13 C12 120.06(17)
C15 C14 C13 120.57(17)
C16 C15 C14 119.71(16)
C15 C16 C17 120.25(18)
C12 C17 C16 120.39(17)
C23 C18 C19 115.82(16)
C23 C18 N1 122.40(16)
C19 C18 N1 121.40(16)
C20 C19 C18 122.54(19)
C20 C19 Cl1 118.70(16)
C18 C19 Cl1 118.75(14)
C21 C20 C19 119.5(2)
C20 C21 C22 120.2(2)
C21 C22 C23 119.6(2)
C22 C23 C18 122.34(19)
C22 C23 Cl2 118.48(17)
C18 C23 Cl2 119.18(14)
O1 C24 C9 118.73(17)
O1 C24 C25 119.87(17)
C9 C24 C25 121.38(15)

loop_
_geom_bond_atom_site_label_1
_geom_bond_atom_site_label_2
_geom_bond_distance
Ru1 C3 2.1625(16)
Ru1 C2 2.1638(16)
Ru1 C8 2.1745(16)
Ru1 C9 2.1749(15)
Ru1 C4 2.1950(16)
Ru1 C1 2.1962(16)
Ru1 C7 2.1996(16)
Ru1 C6 2.2046(15)
Ru1 C5 2.2159(16)
Ru1 C10 2.2211(15)
Cl1 C19 1.733(2)
Cl2 C23 1.736(2)
N1 C11 1.282(2)
N1 C18 1.414(2)
O1 C24 1.220(2)
C1 C5 1.429(2)
C1 C2 1.430(2)
C1 C01 1.499(2)
C2 C3 1.428(2)
C2 C02 1.503(2)
C3 C4 1.421(2)
C3 C03 1.502(2)
C4 C5 1.425(2)
C4 C04 1.496(2)
C5 C05 1.502(2)
C6 C7 1.415(2)
C6 C10 1.438(2)
C7 C8 1.405(3)
C8 C9 1.434(2)
C9 C10 1.461(2)
C9 C24 1.478(2)
C10 C11 1.476(2)
C11 C12 1.500(2)
C12 C17 1.379(2)
C12 C13 1.391(2)
C13 C14 1.383(2)
C14 C15 1.374(3)
C15 C16 1.372(3)
C16 C17 1.390(3)
C18 C23 1.396(3)
C18 C19 1.396(2)
C19 C20 1.384(3)
C20 C21 1.373(4)
C21 C22 1.376(4)
C22 C23 1.385(3)
C24 C25 1.488(3)
